data_4342865
loop_
_publ_author_name
'Todisco, Stefano'
'Mastrorilli, Piero'
'Latronico, Mario'
'Gallo, Vito'
'Englert, Ulli'
'Re, Nazzareno'
'Creati, Francesco'
'Braunstein, Pierre'

_publ_section_title
;
 Sulfur-Assisted Phenyl Migration from Phosphorus to Platinum in PtW2 and
 PtMo2 Clusters Containing Thioether-Functionalized Short-Bite Ligands of
 the Bis(diphenylphosphanyl)amine-Type.
;
_journal_issue 10
_journal_name_full 'Inorganic chemistry'
_journal_page_first 4777
_journal_page_last 4798
_journal_paper_doi 10.1021/acs.inorgchem.5b00223
_journal_volume 54
_journal_year 2015
_chemical_formula_moiety '(C47 H47 N O5 P2 Pt S W2), 0.5 (C4 H8 O)'
_chemical_formula_sum 'C49 H51 N O5.5 P2 Pt S W2'
_chemical_formula_weight 1398.70
_chemical_name_common 'compound 9'
_chemical_name_systematic
;
 ?
;
_space_group_crystal_system triclinic
_space_group_IT_number 2
_space_group_name_Hall '-P 1'
_space_group_name_H-M_alt 'P -1'
_symmetry_space_group_name_Hall '-P 1'
_symmetry_space_group_name_H-M 'P -1'
_atom_sites_solution_hydrogens mixed
_atom_sites_solution_primary direct
_audit_creation_method SHELXL-2013
_cell_angle_alpha 68.7160(10)
_cell_angle_beta 77.7450(10)
_cell_angle_gamma 78.5260(10)
_cell_formula_units_Z 2
_cell_length_a 11.5033(8)
_cell_length_b 13.1859(9)
_cell_length_c 16.4015(11)
_cell_measurement_reflns_used 6266
_cell_measurement_temperature 100(2)
_cell_measurement_theta_max 25.45
_cell_measurement_theta_min 2.21
_cell_volume 2244.9(3)
_computing_cell_refinement SMART
_computing_data_collection 'SMART (Bruker, 2001)'
_computing_data_reduction 'SAINT (Bruker, 1999)'
_computing_molecular_graphics 'PLATON (Spek, 2003)'
_computing_publication_material 'SHELXL97 (Sheldrick, 2008)'
_computing_structure_refinement 'SHELXL97 (Sheldrick, 2008)'
_computing_structure_solution 'SHELXS97 (Sheldrick, 2008)'
_diffrn_ambient_temperature 100(2)
_diffrn_measured_fraction_theta_full 0.997
_diffrn_measured_fraction_theta_max 0.990
_diffrn_measurement_device_type 'CCD area detector'
_diffrn_measurement_method 'omega scans'
_diffrn_radiation_monochromator 'multilayer optics'
_diffrn_radiation_source 'INCOATEC microsource'
_diffrn_radiation_type MoK\a
_diffrn_radiation_wavelength 0.71073
_diffrn_reflns_av_R_equivalents 0.0883
_diffrn_reflns_av_unetI/netI 0.0820
_diffrn_reflns_laue_measured_fraction_full 0.997
_diffrn_reflns_laue_measured_fraction_max 0.990
_diffrn_reflns_limit_h_max 15
_diffrn_reflns_limit_h_min -15
_diffrn_reflns_limit_k_max 17
_diffrn_reflns_limit_k_min -17
_diffrn_reflns_limit_l_max 22
_diffrn_reflns_limit_l_min -22
_diffrn_reflns_number 40879
_diffrn_reflns_point_group_measured_fraction_full 0.997
_diffrn_reflns_point_group_measured_fraction_max 0.990
_diffrn_reflns_theta_full 25.242
_diffrn_reflns_theta_max 28.595
_diffrn_reflns_theta_min 1.672
_exptl_absorpt_coefficient_mu 8.387
_exptl_absorpt_correction_T_max 0.75
_exptl_absorpt_correction_T_min 0.49
_exptl_absorpt_correction_type multi-scan
_exptl_absorpt_process_details MULABS
_exptl_crystal_colour yellow
_exptl_crystal_density_diffrn 2.069
_exptl_crystal_description fragment
_exptl_crystal_F_000 1336
_exptl_crystal_size_max 0.17
_exptl_crystal_size_mid 0.03
_exptl_crystal_size_min 0.03
_refine_diff_density_max 2.840
_refine_diff_density_min -2.512
_refine_diff_density_rms 0.247
_refine_ls_extinction_method none
_refine_ls_goodness_of_fit_ref 0.995
_refine_ls_hydrogen_treatment constr
_refine_ls_matrix_type full
_refine_ls_number_parameters 549
_refine_ls_number_reflns 11373
_refine_ls_number_restraints 77
_refine_ls_restrained_S_all 0.998
_refine_ls_R_factor_all 0.0534
_refine_ls_R_factor_gt 0.0395
_refine_ls_shift/su_max 0.002
_refine_ls_shift/su_mean 0.000
_refine_ls_structure_factor_coef Fsqd
_refine_ls_weighting_details
;
 w=1/[\s^2^(Fo^2^)+(0.0160P)^2^]
 where P=(Fo^2^+2Fc^2^)/3
;
_refine_ls_weighting_scheme calc
_refine_ls_wR_factor_gt 0.0746
_refine_ls_wR_factor_ref 0.0792
_reflns_Friedel_coverage 0.000
_reflns_number_gt 8998
_reflns_number_total 11373
_reflns_threshold_expression 'I > 2\s(I)'
_cod_data_source_file ic5b00223_si_002.cif
_cod_data_source_block 9
_cod_depositor_comments 'Adding full bibliography for 4342864--4342865.cif.'
_cod_database_code 4342865
_shelx_space_group_comment
;
The symmetry employed for this shelxl refinement is uniquely defined
by the following loop, which should always be used as a source of
symmetry information in preference to the above space-group names.
They are only intended as comments.
;
_shelx_estimated_absorpt_t_min 0.330
_shelx_estimated_absorpt_t_max 0.787
_shelxl_version_number 2013-2

loop_
_space_group_symop_operation_xyz
'x, y, z'
'-x, -y, -z'

loop_
_atom_site_label
_atom_site_type_symbol
_atom_site_fract_x
_atom_site_fract_y
_atom_site_fract_z
_atom_site_U_iso_or_equiv
_atom_site_adp_type
_atom_site_occupancy
_atom_site_site_symmetry_order
_atom_site_calc_flag
_atom_site_refinement_flags_posn
_atom_site_refinement_flags_adp
_atom_site_refinement_flags_occupancy
_atom_site_disorder_assembly
_atom_site_disorder_group
Pt1 Pt 0.21903(2) 0.42732(2) 0.19148(2) 0.01134(6) Uani 1 1 d . . . . .
W1 W 0.12256(2) 0.69338(2) 0.31106(2) 0.01204(6) Uani 1 1 d . . . . .
W2 W 0.17406(2) 0.26511(2) 0.12350(2) 0.01263(6) Uani 1 1 d . U . . .
S1 S 0.42850(14) 0.39973(13) 0.13046(11) 0.0137(3) Uani 1 1 d . . . . .
P1 P 0.25351(14) 0.54214(13) 0.25848(11) 0.0112(3) Uani 1 1 d . . . . .
P2 P 0.29993(14) 0.74948(14) 0.20034(11) 0.0124(3) Uani 1 1 d . U . . .
O1 O 0.1370(4) 0.4984(4) 0.4896(3) 0.0236(11) Uani 1 1 d . . . . .
O2 O 0.2471(4) 0.7649(4) 0.4291(3) 0.0263(12) Uani 1 1 d . . . . .
O3 O 0.2458(4) 0.1774(4) 0.3120(3) 0.0261(12) Uani 1 1 d . U . . .
O4 O 0.2198(4) 0.5007(4) -0.0038(3) 0.0180(10) Uani 1 1 d . U . . .
O5 O 0.4286(4) 0.1757(4) 0.0479(3) 0.0266(12) Uani 1 1 d . U . . .
N1 N 0.3530(4) 0.6306(4) 0.1857(3) 0.0129(11) Uani 1 1 d . . . . .
C1 C 0.5121(5) 0.5014(5) 0.1333(4) 0.0172(15) Uani 1 1 d . . . . .
H1A H 0.5321 0.4819 0.1934 0.021 Uiso 1 1 calc R U . . .
H1B H 0.5880 0.5034 0.0911 0.021 Uiso 1 1 calc R U . . .
C2 C 0.4355(5) 0.6131(5) 0.1081(4) 0.0151(14) Uani 1 1 d . . . . .
H2A H 0.4883 0.6714 0.0824 0.018 Uiso 1 1 calc R U . . .
H2B H 0.3882 0.6186 0.0625 0.018 Uiso 1 1 calc R U . . .
C3 C 0.4196(5) 0.7985(5) 0.2273(4) 0.0151(13) Uani 1 1 d . U . . .
C4 C 0.3953(6) 0.8902(5) 0.2541(4) 0.0193(14) Uani 1 1 d . U . . .
H4 H 0.3173 0.9311 0.2545 0.023 Uiso 1 1 calc R U . . .
C5 C 0.4847(6) 0.9214(6) 0.2800(4) 0.0209(16) Uani 1 1 d . . . . .
H5 H 0.4678 0.9853 0.2967 0.025 Uiso 1 1 calc R U . . .
C6 C 0.5969(6) 0.8636(6) 0.2823(4) 0.0250(17) Uani 1 1 d . . . . .
H6 H 0.6566 0.8858 0.3019 0.030 Uiso 1 1 calc R U . . .
C7 C 0.6232(6) 0.7715(6) 0.2555(5) 0.0231(16) Uani 1 1 d . . . . .
H7 H 0.7014 0.7311 0.2561 0.028 Uiso 1 1 calc R U . . .
C8 C 0.5355(6) 0.7390(5) 0.2281(4) 0.0176(14) Uani 1 1 d . U . . .
H8 H 0.5535 0.6763 0.2098 0.021 Uiso 1 1 calc R U . . .
C9 C 0.2816(5) 0.8470(5) 0.0898(4) 0.0133(13) Uani 1 1 d . . . . .
C10 C 0.2074(5) 0.8236(5) 0.0427(4) 0.0152(14) Uani 1 1 d . . . . .
H10 H 0.1701 0.7586 0.0682 0.018 Uiso 1 1 calc R U . . .
C11 C 0.1887(6) 0.8945(6) -0.0404(4) 0.0203(16) Uani 1 1 d . . . . .
H11 H 0.1383 0.8784 -0.0718 0.024 Uiso 1 1 calc R U . . .
C12 C 0.2429(6) 0.9886(5) -0.0779(4) 0.0197(15) Uani 1 1 d . . . . .
H12 H 0.2280 1.0384 -0.1346 0.024 Uiso 1 1 calc R U . . .
C13 C 0.3184(5) 1.0104(5) -0.0334(4) 0.0155(14) Uani 1 1 d . . . . .
H13 H 0.3577 1.0741 -0.0605 0.019 Uiso 1 1 calc R U . . .
C14 C 0.3376(5) 0.9415(5) 0.0495(4) 0.0160(14) Uani 1 1 d . . . . .
H14 H 0.3894 0.9581 0.0797 0.019 Uiso 1 1 calc R U . . .
C15 C 0.1322(5) 0.5688(5) 0.4222(4) 0.0144(14) Uani 1 1 d . . . . .
C16 C 0.2026(6) 0.7413(6) 0.3826(4) 0.0190(15) Uani 1 1 d . . . . .
C17 C -0.0223(5) 0.7322(5) 0.2187(4) 0.0178(15) Uani 1 1 d . . . . .
H17 H -0.0072 0.7084 0.1688 0.021 Uiso 1 1 d R U . . .
C18 C -0.0691(5) 0.6715(5) 0.3065(5) 0.0190(15) Uani 1 1 d . . . . .
H18 H -0.0894 0.5991 0.3259 0.023 Uiso 1 1 d R U . . .
C19 C -0.0799(5) 0.7372(5) 0.3605(5) 0.0212(16) Uani 1 1 d . . . . .
H19 H -0.1093 0.7174 0.4221 0.025 Uiso 1 1 d R U . . .
C20 C -0.0377(5) 0.8371(5) 0.3050(5) 0.0194(15) Uani 1 1 d . . . . .
H20 H -0.0335 0.8965 0.3236 0.023 Uiso 1 1 d R U . . .
C21 C -0.0033(6) 0.8349(6) 0.2182(5) 0.0224(16) Uani 1 1 d . . . . .
H21 H 0.0274 0.8921 0.1681 0.027 Uiso 1 1 d R U . . .
C22 C 0.3419(5) 0.4505(5) 0.3447(4) 0.0109(13) Uani 1 1 d . . . . .
C23 C 0.4312(5) 0.4848(5) 0.3702(4) 0.0164(14) Uani 1 1 d . . . . .
H23 H 0.4494 0.5577 0.3402 0.020 Uiso 1 1 calc R U . . .
C24 C 0.4944(6) 0.4171(6) 0.4373(4) 0.0227(16) Uani 1 1 d . . . . .
H24 H 0.5580 0.4417 0.4506 0.027 Uiso 1 1 calc R U . . .
C25 C 0.4638(6) 0.3130(6) 0.4848(4) 0.0224(16) Uani 1 1 d . . . . .
H25 H 0.5056 0.2660 0.5319 0.027 Uiso 1 1 calc R U . . .
C26 C 0.3729(6) 0.2778(5) 0.4638(4) 0.0195(15) Uani 1 1 d . . . . .
H26 H 0.3511 0.2068 0.4973 0.023 Uiso 1 1 calc R U . . .
C27 C 0.3130(6) 0.3444(5) 0.3944(4) 0.0177(15) Uani 1 1 d . . . . .
H27 H 0.2514 0.3182 0.3802 0.021 Uiso 1 1 calc R U . . .
C28 C 0.4980(5) 0.2776(5) 0.2076(4) 0.0156(14) Uani 1 1 d . . . . .
H28A H 0.4781 0.2843 0.2673 0.019 Uiso 1 1 calc R U . . .
H28B H 0.4634 0.2134 0.2100 0.019 Uiso 1 1 calc R U . . .
C29 C 0.6337(5) 0.2565(5) 0.1844(4) 0.0197(15) Uani 1 1 d . . . . .
H29A H 0.6705 0.3167 0.1871 0.024 Uiso 1 1 calc R U . . .
H29B H 0.6555 0.2538 0.1234 0.024 Uiso 1 1 calc R U . . .
C30 C 0.6808(6) 0.1474(5) 0.2498(5) 0.0227(16) Uani 1 1 d . . . . .
H30A H 0.6423 0.0885 0.2465 0.027 Uiso 1 1 calc R U . . .
H30B H 0.7682 0.1314 0.2312 0.027 Uiso 1 1 calc R U . . .
C31 C 0.6598(7) 0.1430(6) 0.3446(5) 0.0315(19) Uani 1 1 d . . . . .
H31A H 0.5744 0.1705 0.3602 0.038 Uiso 1 1 calc R U . . .
H31B H 0.7087 0.1938 0.3495 0.038 Uiso 1 1 calc R U . . .
C32 C 0.6888(7) 0.0307(6) 0.4120(5) 0.0324(19) Uani 1 1 d . U . . .
H32A H 0.6425 -0.0214 0.4062 0.039 Uiso 1 1 calc R U . . .
H32B H 0.7752 0.0043 0.3991 0.039 Uiso 1 1 calc R U . . .
C33 C 0.6602(7) 0.0318(6) 0.5059(5) 0.036(2) Uani 1 1 d . U . . .
H33A H 0.7167 0.0718 0.5152 0.055 Uiso 1 1 calc R U . . .
H33B H 0.6672 -0.0438 0.5472 0.055 Uiso 1 1 calc R U . . .
H33C H 0.5782 0.0681 0.5163 0.055 Uiso 1 1 calc R U . . .
C34 C 0.2256(5) 0.2221(5) 0.2396(4) 0.0145(13) Uani 1 1 d . U . . .
C35 C 0.2065(5) 0.4148(5) 0.0518(4) 0.0124(13) Uani 1 1 d . U . . .
C36 C 0.3346(6) 0.2107(6) 0.0774(5) 0.0223(15) Uani 1 1 d . U . . .
C37 C 0.0362(6) 0.1363(6) 0.1860(5) 0.0233(16) Uani 1 1 d . U . . .
H37 H 0.0417 0.0802 0.2418 0.028 Uiso 1 1 d R U . . .
C38 C 0.0921(6) 0.1280(6) 0.1041(5) 0.0244(16) Uani 1 1 d . U . . .
H38 H 0.1419 0.0652 0.0949 0.029 Uiso 1 1 d R U . . .
C39 C 0.0630(6) 0.2276(6) 0.0373(5) 0.0253(16) Uani 1 1 d . U . . .
H39 H 0.0893 0.2446 -0.0246 0.030 Uiso 1 1 d R U . . .
C40 C -0.0146(6) 0.2984(6) 0.0806(5) 0.0235(16) Uani 1 1 d . U . . .
H40 H -0.0493 0.3713 0.0520 0.028 Uiso 1 1 d R U . . .
C41 C -0.0312(6) 0.2437(6) 0.1718(5) 0.0227(15) Uani 1 1 d . U . . .
H41 H -0.0777 0.2719 0.2161 0.027 Uiso 1 1 d R U . . .
C42 C 0.0389(6) 0.4446(5) 0.2326(4) 0.0164(14) Uani 1 1 d . . . . .
C43 C -0.0136(6) 0.3896(5) 0.3187(4) 0.0181(15) Uani 1 1 d . . . . .
H43 H 0.0365 0.3473 0.3619 0.022 Uiso 1 1 calc R U . . .
C44 C -0.1374(6) 0.3953(5) 0.3427(4) 0.0200(15) Uani 1 1 d . . . . .
H44 H -0.1704 0.3569 0.4017 0.024 Uiso 1 1 calc R U . . .
C45 C -0.2130(6) 0.4559(6) 0.2818(5) 0.0209(16) Uani 1 1 d . . . . .
H45 H -0.2976 0.4583 0.2979 0.025 Uiso 1 1 calc R U . . .
C46 C -0.1628(6) 0.5129(6) 0.1973(5) 0.0213(16) Uani 1 1 d . . . . .
H46 H -0.2139 0.5571 0.1554 0.026 Uiso 1 1 calc R U . . .
C47 C -0.0393(5) 0.5072(5) 0.1720(4) 0.0162(14) Uani 1 1 d . . . . .
H47 H -0.0073 0.5462 0.1128 0.019 Uiso 1 1 calc R U . . .
O6 O 0.9909(11) 0.0005(9) 0.4113(8) 0.0444(19) Uiso 0.5 1 d D U P A -1
C48 C 0.9853(13) 0.1097(12) 0.4128(10) 0.0444(19) Uiso 0.5 1 d D U P A -1
H48A H 0.9057 0.1514 0.4003 0.053 Uiso 0.5 1 calc R U P A -1
H48B H 1.0471 0.1478 0.3659 0.053 Uiso 0.5 1 calc R U P A -1
C49 C 1.0053(18) 0.1070(14) 0.5011(11) 0.0444(19) Uiso 0.5 1 d D U P A -1
H49A H 1.0879 0.1206 0.4984 0.053 Uiso 0.5 1 calc R U P A -1
H49B H 0.9473 0.1625 0.5214 0.053 Uiso 0.5 1 calc R U P A -1
C50 C 0.9855(17) -0.0072(13) 0.5607(11) 0.0444(19) Uiso 0.5 1 d D U P A -1
H50A H 0.9092 -0.0052 0.6019 0.053 Uiso 0.5 1 calc R U P A -1
H50B H 1.0518 -0.0408 0.5960 0.053 Uiso 0.5 1 calc R U P A -1
C51 C 0.9808(19) -0.0767(14) 0.5012(11) 0.0444(19) Uiso 0.5 1 d D U P A -1
H51A H 1.0480 -0.1376 0.5073 0.053 Uiso 0.5 1 calc R U P A -1
H51B H 0.9041 -0.1077 0.5180 0.053 Uiso 0.5 1 calc R U P A -1

loop_
_atom_site_aniso_label
_atom_site_aniso_U_11
_atom_site_aniso_U_22
_atom_site_aniso_U_33
_atom_site_aniso_U_23
_atom_site_aniso_U_13
_atom_site_aniso_U_12
Pt1 0.00979(12) 0.01172(13) 0.01303(13) -0.00431(10) -0.00101(9) -0.00309(9)
W1 0.01078(12) 0.01224(14) 0.01322(13) -0.00427(11) -0.00035(10) -0.00336(10)
W2 0.01075(12) 0.01292(14) 0.01510(14) -0.00524(11) -0.00103(10) -0.00353(10)
S1 0.0116(8) 0.0138(8) 0.0166(8) -0.0060(7) -0.0016(6) -0.0026(6)
P1 0.0109(8) 0.0115(8) 0.0106(8) -0.0025(7) 0.0000(6) -0.0042(6)
P2 0.0114(8) 0.0118(9) 0.0141(9) -0.0040(7) -0.0007(6) -0.0038(6)
O1 0.026(3) 0.026(3) 0.016(3) -0.002(2) -0.004(2) -0.005(2)
O2 0.027(3) 0.038(3) 0.021(3) -0.018(2) -0.001(2) -0.009(2)
O3 0.036(3) 0.018(3) 0.023(3) 0.000(2) -0.008(2) -0.008(2)
O4 0.018(2) 0.019(2) 0.016(2) -0.0033(19) -0.0026(18) -0.0035(19)
O5 0.020(2) 0.024(3) 0.036(3) -0.015(2) 0.005(2) -0.004(2)
N1 0.012(3) 0.011(3) 0.013(3) -0.003(2) 0.004(2) -0.004(2)
C1 0.011(3) 0.018(4) 0.024(4) -0.008(3) 0.004(3) -0.009(3)
C2 0.014(3) 0.009(3) 0.020(4) -0.004(3) 0.003(3) -0.003(3)
C3 0.010(3) 0.014(3) 0.020(3) -0.002(3) 0.000(2) -0.009(2)
C4 0.023(4) 0.015(3) 0.018(4) -0.002(3) -0.002(3) -0.006(3)
C5 0.027(4) 0.018(4) 0.021(4) -0.006(3) -0.001(3) -0.015(3)
C6 0.026(4) 0.032(4) 0.021(4) -0.002(3) -0.010(3) -0.018(3)
C7 0.015(3) 0.024(4) 0.028(4) -0.002(3) -0.008(3) -0.006(3)
C8 0.019(3) 0.012(3) 0.020(4) -0.002(3) -0.003(3) -0.005(2)
C9 0.010(3) 0.019(4) 0.014(3) -0.009(3) -0.002(2) -0.002(3)
C10 0.011(3) 0.019(4) 0.016(3) -0.004(3) 0.001(3) -0.010(3)
C11 0.016(3) 0.033(4) 0.013(3) -0.004(3) -0.008(3) -0.005(3)
C12 0.018(3) 0.019(4) 0.018(4) -0.001(3) -0.003(3) -0.003(3)
C13 0.016(3) 0.010(3) 0.020(4) -0.004(3) -0.002(3) -0.002(3)
C14 0.015(3) 0.016(4) 0.022(4) -0.014(3) -0.001(3) 0.000(3)
C15 0.011(3) 0.016(4) 0.017(4) -0.011(3) 0.004(3) -0.001(3)
C16 0.020(4) 0.025(4) 0.011(3) -0.005(3) 0.006(3) -0.010(3)
C17 0.012(3) 0.021(4) 0.021(4) -0.007(3) -0.006(3) 0.001(3)
C18 0.012(3) 0.014(4) 0.030(4) -0.005(3) -0.005(3) -0.001(3)
C19 0.011(3) 0.022(4) 0.027(4) -0.006(3) 0.000(3) 0.000(3)
C20 0.015(3) 0.015(4) 0.029(4) -0.011(3) -0.002(3) -0.001(3)
C21 0.014(3) 0.022(4) 0.026(4) -0.001(3) -0.006(3) -0.001(3)
C22 0.009(3) 0.012(3) 0.011(3) -0.005(3) 0.000(2) -0.002(2)
C23 0.015(3) 0.017(4) 0.016(4) -0.004(3) 0.001(3) -0.008(3)
C24 0.014(3) 0.034(4) 0.022(4) -0.010(3) -0.003(3) -0.006(3)
C25 0.026(4) 0.024(4) 0.014(4) -0.003(3) -0.008(3) 0.002(3)
C26 0.027(4) 0.010(3) 0.019(4) -0.001(3) -0.007(3) 0.001(3)
C27 0.019(3) 0.016(4) 0.020(4) -0.007(3) 0.000(3) -0.010(3)
C28 0.013(3) 0.012(3) 0.020(4) -0.005(3) 0.000(3) -0.002(3)
C29 0.015(3) 0.014(4) 0.023(4) 0.002(3) -0.006(3) 0.000(3)
C30 0.013(3) 0.019(4) 0.036(5) -0.009(3) -0.003(3) -0.003(3)
C31 0.035(5) 0.028(5) 0.029(5) -0.008(4) -0.010(4) 0.005(4)
C32 0.047(5) 0.020(4) 0.028(4) -0.005(3) -0.011(3) -0.001(4)
C33 0.046(5) 0.032(5) 0.031(4) -0.008(4) -0.020(4) 0.004(4)
C34 0.007(3) 0.013(3) 0.021(3) -0.003(2) 0.002(2) -0.007(2)
C35 0.011(3) 0.017(3) 0.013(3) -0.006(2) -0.007(2) -0.005(2)
C36 0.020(3) 0.018(4) 0.028(4) -0.008(3) 0.002(3) -0.006(3)
C37 0.017(4) 0.016(3) 0.038(4) -0.004(3) -0.007(3) -0.011(3)
C38 0.013(3) 0.025(4) 0.042(5) -0.017(3) -0.002(3) -0.010(3)
C39 0.024(4) 0.036(4) 0.023(4) -0.011(3) -0.004(3) -0.017(3)
C40 0.015(3) 0.024(4) 0.033(4) -0.008(3) -0.008(3) -0.004(3)
C41 0.015(3) 0.024(4) 0.032(4) -0.014(3) 0.004(3) -0.010(3)
C42 0.015(3) 0.015(4) 0.022(4) -0.009(3) -0.002(3) -0.004(3)
C43 0.024(4) 0.020(4) 0.012(3) -0.007(3) 0.000(3) -0.006(3)
C44 0.020(4) 0.022(4) 0.019(4) -0.011(3) 0.007(3) -0.010(3)
C45 0.014(3) 0.029(4) 0.026(4) -0.019(3) 0.002(3) -0.004(3)
C46 0.014(3) 0.028(4) 0.028(4) -0.018(3) -0.006(3) 0.004(3)
C47 0.011(3) 0.023(4) 0.015(3) -0.008(3) 0.004(3) -0.005(3)

loop_
_atom_type_symbol
_atom_type_description
_atom_type_scat_dispersion_real
_atom_type_scat_dispersion_imag
_atom_type_scat_source
C C 0.0033 0.0016 'International Tables Vol C Tables 4.2.6.8 and 6.1.1.4'
H H 0.0000 0.0000 'International Tables Vol C Tables 4.2.6.8 and 6.1.1.4'
N N 0.0061 0.0033 'International Tables Vol C Tables 4.2.6.8 and 6.1.1.4'
O O 0.0106 0.0060 'International Tables Vol C Tables 4.2.6.8 and 6.1.1.4'
P P 0.1023 0.0942 'International Tables Vol C Tables 4.2.6.8 and 6.1.1.4'
Pt Pt -1.7033 8.3905 'International Tables Vol C Tables 4.2.6.8 and 6.1.1.4'
S S 0.1246 0.1234 'International Tables Vol C Tables 4.2.6.8 and 6.1.1.4'
W W -0.8490 6.8722 'International Tables Vol C Tables 4.2.6.8 and 6.1.1.4'

loop_
_geom_angle_atom_site_label_1
_geom_angle_atom_site_label_2
_geom_angle_atom_site_label_3
_geom_angle
C42 Pt1 P1 93.76(18)
C42 Pt1 C35 95.5(2)
P1 Pt1 C35 143.70(15)
C42 Pt1 S1 173.67(18)
P1 Pt1 S1 92.22(5)
C35 Pt1 S1 78.44(14)
C42 Pt1 C34 90.6(2)
P1 Pt1 C34 133.03(16)
C35 Pt1 C34 81.9(2)
S1 Pt1 C34 86.78(14)
C42 Pt1 W2 85.25(18)
P1 Pt1 W2 174.40(4)
C35 Pt1 W2 41.88(15)
S1 Pt1 W2 88.99(4)
C34 Pt1 W2 41.58(15)
C16 W1 C15 74.7(3)
C16 W1 C18 137.6(3)
C15 W1 C18 92.5(2)
C16 W1 C19 102.7(3)
C15 W1 C19 89.3(2)
C18 W1 C19 35.7(2)
C16 W1 C17 148.9(3)
C15 W1 C17 125.3(2)
C18 W1 C17 35.5(2)
C19 W1 C17 59.0(2)
C16 W1 C20 92.4(3)
C15 W1 C20 119.1(2)
C18 W1 C20 58.5(2)
C19 W1 C20 35.1(2)
C17 W1 C20 57.8(2)
C16 W1 C21 115.2(3)
C15 W1 C21 147.1(2)
C18 W1 C21 58.4(2)
C19 W1 C21 58.3(2)
C17 W1 C21 34.6(2)
C20 W1 C21 34.5(2)
C16 W1 P2 82.15(19)
C15 W1 P2 122.87(18)
C18 W1 P2 135.39(18)
C19 W1 P2 147.25(17)
C17 W1 P2 100.64(17)
C20 W1 P2 113.25(17)
C21 W1 P2 90.04(17)
C16 W1 P1 112.4(2)
C15 W1 P1 77.41(18)
C18 W1 P1 103.50(17)
C19 W1 P1 137.09(17)
C17 W1 P1 96.28(17)
C20 W1 P1 153.83(17)
C21 W1 P1 121.28(18)
P2 W1 P1 64.45(5)
C36 W2 C35 88.8(3)
C36 W2 C34 88.8(3)
C35 W2 C34 110.3(2)
C36 W2 C39 99.9(3)
C35 W2 C39 101.7(2)
C34 W2 C39 147.0(2)
C36 W2 C40 134.6(3)
C35 W2 C40 91.8(2)
C34 W2 C40 132.5(2)
C39 W2 C40 35.8(2)
C36 W2 C38 91.6(3)
C35 W2 C38 135.9(2)
C34 W2 C38 113.7(3)
C39 W2 C38 35.0(2)
C40 W2 C38 58.3(2)
C36 W2 C37 116.2(3)
C35 W2 C37 149.0(2)
C34 W2 C37 89.3(2)
C39 W2 C37 58.2(2)
C40 W2 C37 57.8(2)
C38 W2 C37 34.5(2)
C36 W2 C41 149.7(3)
C35 W2 C41 115.3(2)
C34 W2 C41 98.8(2)
C39 W2 C41 58.9(2)
C40 W2 C41 34.5(2)
C38 W2 C41 58.4(2)
C37 W2 C41 35.4(2)
C36 W2 Pt1 102.6(2)
C35 W2 Pt1 54.61(17)
C34 W2 Pt1 58.31(18)
C39 W2 Pt1 146.41(18)
C40 W2 Pt1 114.36(18)
C38 W2 Pt1 163.14(18)
C37 W2 Pt1 128.83(18)
C41 W2 Pt1 106.39(17)
C28 S1 C1 100.0(3)
C28 S1 Pt1 107.5(2)
C1 S1 Pt1 112.6(2)
N1 P1 C22 103.8(3)
N1 P1 Pt1 109.25(19)
C22 P1 Pt1 103.5(2)
N1 P1 W1 92.98(18)
C22 P1 W1 109.7(2)
Pt1 P1 W1 133.91(7)
N1 P1 P2 36.77(17)
C22 P1 P2 112.9(2)
Pt1 P1 P2 134.28(8)
W1 P1 P2 56.21(5)
N1 P2 C3 108.4(3)
N1 P2 C9 105.2(3)
C3 P2 C9 102.2(3)
N1 P2 W1 98.55(18)
C3 P2 W1 120.8(2)
C9 P2 W1 120.2(2)
N1 P2 P1 39.22(17)
C3 P2 P1 126.3(2)
C9 P2 P1 124.2(2)
W1 P2 P1 59.34(5)
C2 N1 P2 126.5(4)
C2 N1 P1 126.1(4)
P2 N1 P1 104.0(3)
C2 C1 S1 108.7(4)
C2 C1 H1A 110.0
S1 C1 H1A 110.0
C2 C1 H1B 110.0
S1 C1 H1B 110.0
H1A C1 H1B 108.3
N1 C2 C1 111.4(5)
N1 C2 H2A 109.3
C1 C2 H2A 109.3
N1 C2 H2B 109.3
C1 C2 H2B 109.3
H2A C2 H2B 108.0
C4 C3 C8 119.0(6)
C4 C3 P2 120.5(5)
C8 C3 P2 120.4(5)
C5 C4 C3 119.6(6)
C5 C4 H4 120.2
C3 C4 H4 120.2
C6 C5 C4 122.0(7)
C6 C5 H5 119.0
C4 C5 H5 119.0
C5 C6 C7 119.2(6)
C5 C6 H6 120.4
C7 C6 H6 120.4
C8 C7 C6 120.0(6)
C8 C7 H7 120.0
C6 C7 H7 120.0
C7 C8 C3 120.2(6)
C7 C8 H8 119.9
C3 C8 H8 119.9
C14 C9 C10 118.5(6)
C14 C9 P2 124.1(5)
C10 C9 P2 117.4(5)
C11 C10 C9 120.2(6)
C11 C10 H10 119.9
C9 C10 H10 119.9
C10 C11 C12 120.2(6)
C10 C11 H11 119.9
C12 C11 H11 119.9
C13 C12 C11 119.9(6)
C13 C12 H12 120.0
C11 C12 H12 120.0
C14 C13 C12 120.9(6)
C14 C13 H13 119.6
C12 C13 H13 119.6
C13 C14 C9 120.2(6)
C13 C14 H14 119.9
C9 C14 H14 119.9
O1 C15 W1 177.1(6)
O2 C16 W1 176.0(6)
C21 C17 C18 108.0(6)
C21 C17 W1 74.3(4)
C18 C17 W1 70.5(4)
C21 C17 H17 126.0
C18 C17 H17 126.1
W1 C17 H17 121.5
C17 C18 C19 108.2(6)
C17 C18 W1 74.0(4)
C19 C18 W1 73.2(4)
C17 C18 H18 125.8
C19 C18 H18 125.9
W1 C18 H18 118.6
C20 C19 C18 106.8(6)
C20 C19 W1 73.6(4)
C18 C19 W1 71.1(4)
C20 C19 H19 126.7
C18 C19 H19 126.5
W1 C19 H19 120.3
C21 C20 C19 109.2(6)
C21 C20 W1 74.0(4)
C19 C20 W1 71.3(4)
C21 C20 H20 125.5
C19 C20 H20 125.3
W1 C20 H20 121.1
C20 C21 C17 107.7(6)
C20 C21 W1 71.6(4)
C17 C21 W1 71.1(4)
C20 C21 H21 126.1
C17 C21 H21 126.1
W1 C21 H21 122.7
C23 C22 C27 116.7(6)
C23 C22 P1 122.6(5)
C27 C22 P1 120.4(5)
C24 C23 C22 122.6(6)
C24 C23 H23 118.7
C22 C23 H23 118.7
C23 C24 C25 119.1(6)
C23 C24 H24 120.4
C25 C24 H24 120.4
C26 C25 C24 119.8(6)
C26 C25 H25 120.1
C24 C25 H25 120.1
C25 C26 C27 120.7(6)
C25 C26 H26 119.6
C27 C26 H26 119.6
C26 C27 C22 120.9(6)
C26 C27 H27 119.5
C22 C27 H27 119.5
C29 C28 S1 114.1(4)
C29 C28 H28A 108.7
S1 C28 H28A 108.7
C29 C28 H28B 108.7
S1 C28 H28B 108.7
H28A C28 H28B 107.6
C28 C29 C30 109.2(5)
C28 C29 H29A 109.8
C30 C29 H29A 109.8
C28 C29 H29B 109.8
C30 C29 H29B 109.8
H29A C29 H29B 108.3
C31 C30 C29 115.1(6)
C31 C30 H30A 108.5
C29 C30 H30A 108.5
C31 C30 H30B 108.5
C29 C30 H30B 108.5
H30A C30 H30B 107.5
C30 C31 C32 115.6(6)
C30 C31 H31A 108.4
C32 C31 H31A 108.4
C30 C31 H31B 108.4
C32 C31 H31B 108.4
H31A C31 H31B 107.4
C33 C32 C31 112.6(6)
C33 C32 H32A 109.1
C31 C32 H32A 109.1
C33 C32 H32B 109.1
C31 C32 H32B 109.1
H32A C32 H32B 107.8
C32 C33 H33A 109.5
C32 C33 H33B 109.5
H33A C33 H33B 109.5
C32 C33 H33C 109.5
H33A C33 H33C 109.5
H33B C33 H33C 109.5
O3 C34 W2 166.1(5)
O3 C34 Pt1 112.7(5)
W2 C34 Pt1 80.1(2)
O4 C35 W2 167.6(5)
O4 C35 Pt1 108.7(4)
W2 C35 Pt1 83.5(2)
O5 C36 W2 177.0(6)
C38 C37 C41 108.5(6)
C38 C37 W2 72.0(4)
C41 C37 W2 72.5(4)
C38 C37 H37 125.7
C41 C37 H37 125.8
W2 C37 H37 121.5
C37 C38 C39 109.0(7)
C37 C38 W2 73.5(4)
C39 C38 W2 71.8(4)
C37 C38 H38 125.5
C39 C38 H38 125.5
W2 C38 H38 120.9
C38 C39 C40 106.6(6)
C38 C39 W2 73.2(4)
C40 C39 W2 72.4(4)
C38 C39 H39 126.8
C40 C39 H39 126.6
W2 C39 H39 120.0
C41 C40 C39 109.3(6)
C41 C40 W2 74.0(4)
C39 C40 W2 71.7(4)
C41 C40 H40 125.1
C39 C40 H40 125.6
W2 C40 H40 120.5
C40 C41 C37 106.6(6)
C40 C41 W2 71.5(4)
C37 C41 W2 72.1(4)
C40 C41 H41 126.9
C37 C41 H41 126.5
W2 C41 H41 121.3
C43 C42 C47 116.9(6)
C43 C42 Pt1 122.9(5)
C47 C42 Pt1 120.1(5)
C44 C43 C42 121.5(6)
C44 C43 H43 119.3
C42 C43 H43 119.3
C45 C44 C43 120.9(6)
C45 C44 H44 119.6
C43 C44 H44 119.6
C46 C45 C44 118.4(6)
C46 C45 H45 120.8
C44 C45 H45 120.8
C45 C46 C47 121.5(6)
C45 C46 H46 119.2
C47 C46 H46 119.2
C46 C47 C42 120.8(6)
C46 C47 H47 119.6
C42 C47 H47 119.6
C48 O6 C51 109.6(12)
O6 C48 C49 111.1(13)
O6 C48 H48A 109.4
C49 C48 H48A 109.4
O6 C48 H48B 109.4
C49 C48 H48B 109.4
H48A C48 H48B 108.0
C50 C49 C48 103.4(13)
C50 C49 H49A 111.1
C48 C49 H49A 111.1
C50 C49 H49B 111.1
C48 C49 H49B 111.1
H49A C49 H49B 109.0
C49 C50 C51 108.3(13)
C49 C50 H50A 110.0
C51 C50 H50A 110.0
C49 C50 H50B 110.0
C51 C50 H50B 110.0
H50A C50 H50B 108.4
O6 C51 C50 104.9(12)
O6 C51 H51A 110.8
C50 C51 H51A 110.8
O6 C51 H51B 110.8
C50 C51 H51B 110.8
H51A C51 H51B 108.8

loop_
_geom_bond_atom_site_label_1
_geom_bond_atom_site_label_2
_geom_bond_distance
Pt1 C42 2.032(6)
Pt1 P1 2.2998(16)
Pt1 C35 2.392(6)
Pt1 S1 2.4150(16)
Pt1 C34 2.518(6)
Pt1 W2 2.9157(4)
W1 C16 1.962(7)
W1 C15 1.968(7)
W1 C18 2.300(6)
W1 C19 2.327(6)
W1 C17 2.346(6)
W1 C20 2.356(6)
W1 C21 2.387(6)
W1 P2 2.4617(16)
W1 P1 2.5478(17)
W2 C36 1.942(7)
W2 C35 1.959(6)
W2 C34 1.964(7)
W2 C39 2.324(6)
W2 C40 2.333(6)
W2 C38 2.341(6)
W2 C37 2.360(6)
W2 C41 2.365(6)
S1 C28 1.808(6)
S1 C1 1.817(6)
P1 N1 1.742(5)
P1 C22 1.837(6)
P1 P2 2.672(2)
P2 N1 1.649(5)
P2 C3 1.824(6)
P2 C9 1.830(6)
O1 C15 1.162(7)
O2 C16 1.158(7)
O3 C34 1.169(7)
O4 C35 1.182(7)
O5 C36 1.166(8)
N1 C2 1.479(7)
C1 C2 1.522(8)
C1 H1A 0.9900
C1 H1B 0.9900
C2 H2A 0.9900
C2 H2B 0.9900
C3 C4 1.391(9)
C3 C8 1.406(8)
C4 C5 1.374(8)
C4 H4 0.9500
C5 C6 1.363(9)
C5 H5 0.9500
C6 C7 1.395(10)
C6 H6 0.9500
C7 C8 1.381(8)
C7 H7 0.9500
C8 H8 0.9500
C9 C14 1.395(8)
C9 C10 1.406(8)
C10 C11 1.377(8)
C10 H10 0.9500
C11 C12 1.378(9)
C11 H11 0.9500
C12 C13 1.375(8)
C12 H12 0.9500
C13 C14 1.369(9)
C13 H13 0.9500
C14 H14 0.9500
C17 C21 1.410(9)
C17 C18 1.418(9)
C17 H17 0.9499
C18 C19 1.420(9)
C18 H18 0.9499
C19 C20 1.413(9)
C19 H19 0.9500
C20 C21 1.405(9)
C20 H20 0.9500
C21 H21 0.9500
C22 C23 1.394(8)
C22 C27 1.404(8)
C23 C24 1.380(9)
C23 H23 0.9500
C24 C25 1.384(9)
C24 H24 0.9500
C25 C26 1.376(9)
C25 H25 0.9500
C26 C27 1.381(9)
C26 H26 0.9500
C27 H27 0.9500
C28 C29 1.520(8)
C28 H28A 0.9900
C28 H28B 0.9900
C29 C30 1.527(8)
C29 H29A 0.9900
C29 H29B 0.9900
C30 C31 1.503(9)
C30 H30A 0.9900
C30 H30B 0.9900
C31 C32 1.516(9)
C31 H31A 0.9900
C31 H31B 0.9900
C32 C33 1.510(10)
C32 H32A 0.9900
C32 H32B 0.9900
C33 H33A 0.9800
C33 H33B 0.9800
C33 H33C 0.9800
C37 C38 1.394(10)
C37 C41 1.437(9)
C37 H37 0.9501
C38 C39 1.404(10)
C38 H38 0.9500
C39 C40 1.433(10)
C39 H39 0.9501
C40 C41 1.394(9)
C40 H40 0.9499
C41 H41 0.9500
C42 C43 1.398(9)
C42 C47 1.403(8)
C43 C44 1.389(9)
C43 H43 0.9500
C44 C45 1.380(9)
C44 H44 0.9500
C45 C46 1.377(9)
C45 H45 0.9500
C46 C47 1.388(8)
C46 H46 0.9500
C47 H47 0.9500
O6 C48 1.437(14)
O6 C51 1.453(15)
C48 C49 1.501(16)
C48 H48A 0.9900
C48 H48B 0.9900
C49 C50 1.499(16)
C49 H49A 0.9900
C49 H49B 0.9900
C50 C51 1.577(15)
C50 H50A 0.9900
C50 H50B 0.9900
C51 H51A 0.9900
C51 H51B 0.9900
